data_4340124
loop_
_publ_author_name
'Nakamura, Go'
'Okamura, Masaya'
'Yoshida, Masaki'
'Suzuki, Takayoshi'
'Takagi, Hideo D.'
'Kondo, Mio'
'Masaoka, Shigeyuki'

_publ_section_title
;
 Electrochemical Behavior of Phosphine-Substituted Ruthenium(II)
 Polypyridine Complexes with a Single Labile Ligand.
;
_journal_issue 14
_journal_name_full 'Inorganic chemistry'
_journal_page_first 7214
_journal_page_last 7226
_journal_paper_doi 10.1021/ic5003644
_journal_volume 53
_journal_year 2014
_chemical_compound_source 'synthesis as described'
_chemical_formula_moiety
;
'C36 H27 Cl N4 P Ru, 
B C24 H20, 0.5(C2 H3 N)'
;
_chemical_formula_sum 'C61 H48.5 B Cl N4.5 P Ru'
_chemical_formula_weight 1022.84
_chemical_name_systematic
;
 cis_Ru_trpy_Pqn_Cl_BPh4
;
_space_group_IT_number 2
_symmetry_cell_setting triclinic
_symmetry_Int_Tables_number 2
_symmetry_space_group_name_Hall '-P 1'
_symmetry_space_group_name_H-M 'P -1'
_atom_sites_solution_hydrogens geom
_atom_sites_solution_primary direct
_atom_sites_solution_secondary difmap
_audit_creation_date 2013-09-18T15:36:15-00:00
_audit_creation_method 'WinGX routine CIF_UPDATE'
_cell_angle_alpha 69.100(5)
_cell_angle_beta 80.584(8)
_cell_angle_gamma 86.525(8)
_cell_formula_units_Z 4
_cell_length_a 8.9568(17)
_cell_length_b 18.690(3)
_cell_length_c 31.427(4)
_cell_measurement_reflns_used 13787
_cell_measurement_temperature 123(2)
_cell_measurement_theta_max 27.4816
_cell_measurement_theta_min 3.0952
_cell_measurement_wavelength 0.71073
_cell_volume 4848.6(14)
_computing_cell_refinement 'CrystalClear (Rigaku Inc., 2008)'
_computing_data_collection 'CrystalClear (Rigaku Inc., 2008)'
_computing_data_reduction 'CrystalClear (Rigaku Inc., 2008), SORTAV (Blessing, 1995)'
_computing_molecular_graphics 'Ortep-3 for Windows (Farrugia, 1997)'
_computing_publication_material 'WinGX publication routines (Farrugia, 1999)'
_computing_structure_refinement 'SHELXL-97 (Sheldrick, 2008)'
_computing_structure_solution 'SIR92 (Giacovazzo et al, 1993)'
_diffrn_ambient_temperature 123(2)
_diffrn_detector_area_resol_mean 28.5714
_diffrn_measured_fraction_theta_full 0.961
_diffrn_measured_fraction_theta_max 0.961
_diffrn_measurement_device_type 'Rigaku Saturn70'
_diffrn_measurement_method \w
_diffrn_radiation_monochromator graphite
_diffrn_radiation_probe x-ray
_diffrn_radiation_type 'Mo K\a'
_diffrn_radiation_wavelength 0.710747
_diffrn_reflns_av_R_equivalents 0.033
_diffrn_reflns_av_unetI/netI 0.0533
_diffrn_reflns_limit_h_max 10
_diffrn_reflns_limit_h_min -9
_diffrn_reflns_limit_k_max 22
_diffrn_reflns_limit_k_min -22
_diffrn_reflns_limit_l_max 37
_diffrn_reflns_limit_l_min -29
_diffrn_reflns_number 32039
_diffrn_reflns_theta_full 25
_diffrn_reflns_theta_max 25
_diffrn_reflns_theta_min 3.1
_exptl_absorpt_coefficient_mu 0.458
_exptl_absorpt_correction_T_max 1.0000
_exptl_absorpt_correction_T_min 0.9062
_exptl_absorpt_correction_type multi-scan
_exptl_absorpt_process_details 'REQAB (Rigaku, 1998)'
_exptl_crystal_colour black
_exptl_crystal_density_diffrn 1.401
_exptl_crystal_density_method 'not measured'
_exptl_crystal_description needle
_exptl_crystal_F_000 2108
_exptl_crystal_size_max 0.4
_exptl_crystal_size_mid 0.09
_exptl_crystal_size_min 0.05
_refine_diff_density_max 2.397
_refine_diff_density_min -1.601
_refine_diff_density_rms 0.1
_refine_ls_extinction_method none
_refine_ls_goodness_of_fit_ref 1.035
_refine_ls_hydrogen_treatment constr
_refine_ls_matrix_type full
_refine_ls_number_parameters 1307
_refine_ls_number_reflns 16398
_refine_ls_number_restraints 147
_refine_ls_restrained_S_all 1.056
_refine_ls_R_factor_all 0.0703
_refine_ls_R_factor_gt 0.055
_refine_ls_shift/su_max 0.03
_refine_ls_shift/su_mean 0.001
_refine_ls_structure_factor_coef Fsqd
_refine_ls_weighting_details 'calc w=1/[\s^2^(Fo^2^)+(0.0705P)^2^+13.0982P] where P=(Fo^2^+2Fc^2^)/3'
_refine_ls_weighting_scheme calc
_refine_ls_wR_factor_gt 0.1332
_refine_ls_wR_factor_ref 0.1473
_reflns_number_gt 13233
_reflns_number_total 16398
_reflns_threshold_expression >2\s(I)
_cod_data_source_file ic5003644_si_002.cif
_cod_data_source_block cis_Ru_trpy_Pqn_Cl_BPh4
_cod_depositor_comments
;
The following automatic conversions were performed:

'_exptl_absorpt_correction_type' value 'Multi-scan' changed to
'multi-scan' according to
/usr/data/users/saulius/crontab/automatic-downloads/rss-feeds/ACS/lib/dictionaries/cif_core.dic
dictionary named 'cif_core.dic' version 2.4.2 from 2011-04-26.

Automatic conversion script
Id: cif_fix_values 2281 2013-09-26 08:29:07Z andrius 

 Adding full bibliography for 4340118--4340124.cif.
;
_cod_database_code 4340124

loop_
_symmetry_equiv_pos_as_xyz
'x, y, z'
'-x, -y, -z'

loop_
_atom_site_label
_atom_site_type_symbol
_atom_site_fract_x
_atom_site_fract_y
_atom_site_fract_z
_atom_site_U_iso_or_equiv
_atom_site_adp_type
_atom_site_occupancy
_atom_site_symmetry_multiplicity
_atom_site_calc_flag
_atom_site_refinement_flags
_atom_site_disorder_assembly
_atom_site_disorder_group
N9 N 0.7663(13) 0.5999(6) 0.1355(4) 0.146(4) Uani 1 1 d . . .
C122 C 0.731(3) 0.7364(11) 0.1392(11) 0.44(2) Uani 1 1 d U . .
H122 H 0.6702 0.7472 0.1651 0.656 Uiso 1 1 calc R . .
H123 H 0.6892 0.7645 0.1108 0.656 Uiso 1 1 calc R . .
H124 H 0.8357 0.7526 0.1358 0.656 Uiso 1 1 calc R . .
C1 C 0.3303(6) 0.3655(3) 0.17951(18) 0.0345(12) Uani 1 1 d . . .
H1 H 0.3117 0.3122 0.1946 0.041 Uiso 1 1 calc R . .
C2 C 0.4459(7) 0.3973(3) 0.1910(2) 0.0565(18) Uani 1 1 d . . .
H2 H 0.5037 0.3665 0.2137 0.068 Uiso 1 1 calc R . .
C3 C 0.4763(9) 0.4737(4) 0.1691(3) 0.082(3) Uani 1 1 d . . .
H3 H 0.556 0.4968 0.1761 0.099 Uiso 1 1 calc R . .
C4 C 0.3879(7) 0.5167(3) 0.1364(2) 0.061(2) Uani 1 1 d . . .
H4 H 0.4069 0.5698 0.1208 0.073 Uiso 1 1 calc R . .
C5 C 0.2731(5) 0.4824(3) 0.12656(17) 0.0304(11) Uani 1 1 d . . .
C6 C 0.1747(5) 0.5253(3) 0.09263(16) 0.0244(10) Uani 1 1 d . . .
C7 C 0.1934(6) 0.5998(3) 0.06274(17) 0.0303(11) Uani 1 1 d . . .
H7 H 0.2737 0.6304 0.0632 0.036 Uiso 1 1 calc R . .
C8 C 0.0908(6) 0.6289(3) 0.03189(17) 0.0345(12) Uani 1 1 d . . .
H8 H 0.1023 0.6799 0.0105 0.041 Uiso 1 1 calc R . .
C9 C -0.0270(5) 0.5850(3) 0.03181(16) 0.0301(11) Uani 1 1 d . . .
H9 H -0.0973 0.6054 0.0109 0.036 Uiso 1 1 calc R . .
C10 C -0.0411(5) 0.5101(2) 0.06293(15) 0.0205(9) Uani 1 1 d . . .
C11 C -0.1589(5) 0.4548(2) 0.06842(14) 0.0218(9) Uani 1 1 d . . .
C12 C -0.2867(5) 0.4759(3) 0.04662(16) 0.0301(11) Uani 1 1 d . . .
H12 H -0.2966 0.5266 0.0256 0.036 Uiso 1 1 calc R . .
C13 C -0.3989(6) 0.4224(3) 0.05583(18) 0.0367(12) Uani 1 1 d . . .
H13 H -0.4864 0.4355 0.0411 0.044 Uiso 1 1 calc R . .
C14 C -0.3810(5) 0.3500(3) 0.08668(16) 0.0296(11) Uani 1 1 d . . .
H14 H -0.4578 0.3127 0.0942 0.036 Uiso 1 1 calc R . .
C15 C -0.2515(5) 0.3316(3) 0.10671(15) 0.0238(10) Uani 1 1 d . . .
H15 H -0.2408 0.2809 0.1276 0.029 Uiso 1 1 calc R . .
C16 C -0.1197(5) 0.4376(3) 0.19259(16) 0.0268(10) Uani 1 1 d . . .
H16 H -0.0836 0.4836 0.1686 0.032 Uiso 1 1 calc R . .
C17 C -0.2135(5) 0.4433(3) 0.23163(16) 0.0304(11) Uani 1 1 d . . .
H17 H -0.2394 0.4922 0.2336 0.036 Uiso 1 1 calc R . .
C18 C -0.2675(5) 0.3785(3) 0.26667(16) 0.0278(10) Uani 1 1 d . . .
H18 H -0.3334 0.3815 0.2929 0.033 Uiso 1 1 calc R . .
C19 C -0.2233(5) 0.3066(3) 0.26315(15) 0.0245(10) Uani 1 1 d . . .
C20 C -0.2681(5) 0.2371(3) 0.29924(16) 0.0302(11) Uani 1 1 d . . .
H20 H -0.334 0.2379 0.326 0.036 Uiso 1 1 calc R . .
C21 C -0.2174(7) 0.1688(3) 0.29578(18) 0.0400(13) Uani 1 1 d . . .
H21 H -0.2486 0.1224 0.3201 0.048 Uiso 1 1 calc R . .
C22 C -0.1196(6) 0.1664(3) 0.25669(17) 0.0336(12) Uani 1 1 d . . .
H22 H -0.0823 0.1185 0.2554 0.04 Uiso 1 1 calc R . .
C23 C -0.0765(5) 0.2328(2) 0.21985(15) 0.0241(10) Uani 1 1 d . . .
C24 C -0.1271(5) 0.3045(2) 0.22318(14) 0.0199(9) Uani 1 1 d . . .
C25 C 0.2214(5) 0.1888(2) 0.18540(15) 0.0230(10) Uani 1 1 d . . .
C26 C 0.3332(5) 0.1771(3) 0.15145(16) 0.0286(10) Uani 1 1 d . . .
H26 H 0.3134 0.1918 0.1207 0.034 Uiso 1 1 calc R . .
C27 C 0.4701(6) 0.1447(3) 0.16196(18) 0.0362(12) Uani 1 1 d . . .
H27 H 0.5439 0.1368 0.1387 0.043 Uiso 1 1 calc R . .
C28 C 0.5005(6) 0.1238(3) 0.20637(18) 0.0391(13) Uani 1 1 d . . .
H28 H 0.5957 0.1018 0.2136 0.047 Uiso 1 1 calc R . .
C29 C 0.3946(6) 0.1345(3) 0.24011(18) 0.0405(13) Uani 1 1 d . . .
H29 H 0.4166 0.1198 0.2706 0.049 Uiso 1 1 calc R . .
C30 C 0.2548(6) 0.1667(3) 0.23013(17) 0.0332(11) Uani 1 1 d . . .
H30 H 0.1816 0.1736 0.2539 0.04 Uiso 1 1 calc R . .
C31 C -0.0226(5) 0.1786(2) 0.14051(15) 0.0218(9) Uani 1 1 d . . .
C32 C 0.0060(7) 0.1992(3) 0.09304(17) 0.0388(13) Uani 1 1 d . . .
H32 H 0.0604 0.2448 0.0749 0.047 Uiso 1 1 calc R . .
C33 C -0.0442(7) 0.1536(3) 0.07171(19) 0.0475(15) Uani 1 1 d . . .
H33 H -0.0237 0.1683 0.0391 0.057 Uiso 1 1 calc R . .
C34 C -0.1226(6) 0.0880(3) 0.0971(2) 0.0392(13) Uani 1 1 d . . .
H34 H -0.1574 0.0572 0.0823 0.047 Uiso 1 1 calc R . .
C35 C -0.1507(6) 0.0668(3) 0.1442(2) 0.0421(13) Uani 1 1 d . . .
H35 H -0.2052 0.0211 0.162 0.051 Uiso 1 1 calc R . .
C36 C -0.1004(5) 0.1114(3) 0.16619(18) 0.0328(11) Uani 1 1 d . . .
H36 H -0.1195 0.0957 0.1988 0.039 Uiso 1 1 calc R . .
C37 C 0.2440(5) 0.9228(3) 0.32489(16) 0.0240(10) Uani 1 1 d . . .
H37 H 0.2374 0.914 0.3568 0.029 Uiso 1 1 calc R . .
C38 C 0.1160(5) 0.9468(3) 0.30462(17) 0.0306(11) Uani 1 1 d . . .
H38 H 0.0241 0.9549 0.3222 0.037 Uiso 1 1 calc R . .
C39 C 0.1227(5) 0.9589(3) 0.25855(17) 0.0307(11) Uani 1 1 d . . .
H39 H 0.0364 0.9766 0.2437 0.037 Uiso 1 1 calc R . .
C40 C 0.2574(5) 0.9448(3) 0.23435(16) 0.0285(10) Uani 1 1 d . . .
H40 H 0.2644 0.9521 0.2026 0.034 Uiso 1 1 calc R . .
C41 C 0.3823(5) 0.9199(2) 0.25664(15) 0.0221(9) Uani 1 1 d . . .
C42 C 0.5260(5) 0.8977(3) 0.23361(15) 0.0244(10) Uani 1 1 d . . .
C43 C 0.5621(6) 0.9068(3) 0.18708(16) 0.0307(11) Uani 1 1 d . . .
H43 H 0.4932 0.9306 0.1661 0.037 Uiso 1 1 calc R . .
C44 C 0.7007(6) 0.8804(3) 0.17233(18) 0.0382(13) Uani 1 1 d . . .
H44 H 0.7263 0.8845 0.141 0.046 Uiso 1 1 calc R . .
C45 C 0.8034(6) 0.8478(3) 0.20268(19) 0.0387(13) Uani 1 1 d . . .
H45 H 0.8993 0.8302 0.1923 0.046 Uiso 1 1 calc R . .
C46 C 0.7627(5) 0.8414(3) 0.24845(17) 0.0280(10) Uani 1 1 d . . .
C47 C 0.8532(5) 0.8095(3) 0.28566(19) 0.0317(11) Uani 1 1 d . . .
C48 C 0.9919(6) 0.7734(3) 0.2801(2) 0.0425(14) Uani 1 1 d . . .
H48 H 1.0341 0.7711 0.2509 0.051 Uiso 1 1 calc R . .
C49 C 1.0678(7) 0.7407(4) 0.3176(3) 0.0579(18) Uani 1 1 d . . .
H49 H 1.1622 0.7157 0.3142 0.07 Uiso 1 1 calc R . .
C50 C 1.0047(6) 0.7450(4) 0.3599(2) 0.0489(15) Uani 1 1 d . . .
H50 H 1.0545 0.7224 0.3861 0.059 Uiso 1 1 calc R . .
C51 C 0.8677(6) 0.7827(3) 0.36338(19) 0.0355(12) Uani 1 1 d . . .
H51 H 0.8251 0.7858 0.3924 0.043 Uiso 1 1 calc R . .
C52 C 0.4772(6) 0.7138(3) 0.33978(18) 0.0311(11) Uani 1 1 d . . .
H52 H 0.5279 0.7267 0.309 0.037 Uiso 1 1 calc R . .
C53 C 0.4056(6) 0.6418(3) 0.36105(19) 0.0356(12) Uani 1 1 d . . .
H53 H 0.4111 0.6069 0.345 0.043 Uiso 1 1 calc R . .
C54 C 0.3294(6) 0.6228(3) 0.40416(18) 0.0356(12) Uani 1 1 d . . .
H54 H 0.2788 0.5749 0.4184 0.043 Uiso 1 1 calc R . .
C55 C 0.3250(6) 0.6740(3) 0.42805(17) 0.0315(11) Uani 1 1 d . . .
C56 C 0.2471(7) 0.6588(3) 0.47270(19) 0.0464(15) Uani 1 1 d . . .
H56 H 0.1937 0.612 0.488 0.056 Uiso 1 1 calc R . .
C57 C 0.2462(7) 0.7096(4) 0.49468(19) 0.0500(15) Uani 1 1 d . . .
H57 H 0.1883 0.6992 0.5244 0.06 Uiso 1 1 calc R . .
C58 C 0.3303(6) 0.7772(3) 0.47367(18) 0.0418(13) Uani 1 1 d . . .
H58 H 0.3319 0.8111 0.4901 0.05 Uiso 1 1 calc R . .
C59 C 0.4109(5) 0.7961(3) 0.42983(15) 0.0264(10) Uani 1 1 d . . .
C60 C 0.4050(5) 0.7445(3) 0.40563(15) 0.0248(10) Uani 1 1 d . . .
C61 C 0.6839(5) 0.8743(3) 0.43068(16) 0.0287(11) Uani 1 1 d . . .
C62 C 0.7882(6) 0.9346(3) 0.41276(19) 0.0385(12) Uani 1 1 d . . .
H62 H 0.7715 0.9777 0.3865 0.046 Uiso 1 1 calc R . .
C63 C 0.9152(6) 0.9318(4) 0.4330(2) 0.0553(17) Uani 1 1 d . . .
H63 H 0.9853 0.9729 0.4211 0.066 Uiso 1 1 calc R . .
C64 C 0.9395(7) 0.8676(5) 0.4714(2) 0.0564(18) Uani 1 1 d . . .
H64 H 1.0276 0.8649 0.4851 0.068 Uiso 1 1 calc R . .
C65 C 0.8389(7) 0.8096(4) 0.4889(2) 0.0553(17) Uani 1 1 d . . .
H65 H 0.8561 0.7667 0.5151 0.066 Uiso 1 1 calc R . .
C66 C 0.7111(6) 0.8122(3) 0.46908(18) 0.0410(13) Uani 1 1 d . . .
H66 H 0.6411 0.771 0.4819 0.049 Uiso 1 1 calc R . .
C67 C 0.4261(5) 0.9631(3) 0.40682(16) 0.0265(10) Uani 1 1 d . . .
C68 C 0.3804(7) 0.9667(3) 0.45084(18) 0.0460(14) Uani 1 1 d . . .
H68 H 0.4044 0.9257 0.4771 0.055 Uiso 1 1 calc R . .
C69 C 0.3010(7) 1.0291(3) 0.4564(2) 0.0524(16) Uani 1 1 d . . .
H69 H 0.2687 1.0304 0.4865 0.063 Uiso 1 1 calc R . .
C70 C 0.2684(7) 1.0896(3) 0.4184(2) 0.0451(14) Uani 1 1 d . . .
H70 H 0.2113 1.1321 0.4222 0.054 Uiso 1 1 calc R . .
C71 C 0.3192(7) 1.0882(3) 0.3750(2) 0.0473(15) Uani 1 1 d . . .
H71 H 0.3004 1.1307 0.3487 0.057 Uiso 1 1 calc R . .
C72 C 0.3974(6) 1.0254(3) 0.36909(18) 0.0346(12) Uani 1 1 d . . .
H72 H 0.4316 1.0251 0.3389 0.041 Uiso 1 1 calc R . .
C73 C 1.2159(7) 0.7596(3) 0.15341(18) 0.0451(15) Uani 1 1 d D . .
C74 C 1.1356(10) 0.6927(5) 0.1698(3) 0.126(4) Uani 1 1 d DU . .
H74 H 1.0704 0.6841 0.151 0.151 Uiso 1 1 calc R . .
C75 C 1.1452(12) 0.6373(5) 0.2120(3) 0.132(4) Uani 1 1 d DU . .
H75 H 1.0853 0.5924 0.2222 0.158 Uiso 1 1 calc R . .
C76 C 1.2431(12) 0.6471(4) 0.2401(2) 0.103(4) Uani 1 1 d D . .
H76 H 1.255 0.608 0.2686 0.123 Uiso 1 1 calc R . .
C77 C 1.3195(7) 0.7131(4) 0.2255(2) 0.0586(18) Uani 1 1 d D . .
H77 H 1.3842 0.7224 0.2441 0.07 Uiso 1 1 calc R . .
C78 C 1.3028(6) 0.7678(3) 0.18298(19) 0.0459(14) Uani 1 1 d D . .
H78 H 1.3563 0.8145 0.1738 0.055 Uiso 1 1 calc R . .
C79 C 1.2867(5) 0.9025(2) 0.09536(15) 0.0228(9) Uani 1 1 d . . .
C80 C 1.2078(5) 0.9476(3) 0.11859(16) 0.0262(10) Uani 1 1 d U . .
H80 H 1.1174 0.9278 0.1391 0.031 Uiso 1 1 calc R . .
C81 C 1.2552(5) 1.0205(3) 0.11317(16) 0.0290(10) Uani 1 1 d U . .
H81 H 1.1972 1.0493 0.1296 0.035 Uiso 1 1 calc R . .
C82 C 1.3866(6) 1.0507(3) 0.08389(17) 0.0331(11) Uani 1 1 d U . .
H82 H 1.419 1.1007 0.0794 0.04 Uiso 1 1 calc R . .
C83 C 1.4698(6) 1.0068(3) 0.06134(19) 0.0403(13) Uani 1 1 d U . .
H83 H 1.5621 1.0261 0.0418 0.048 Uiso 1 1 calc R . .
C84 C 1.4202(6) 0.9348(3) 0.06685(19) 0.0367(12) Uani 1 1 d U . .
H84 H 1.4795 0.9062 0.0505 0.044 Uiso 1 1 calc R . .
C85 C 1.3269(5) 0.7839(2) 0.06491(16) 0.0241(10) Uani 1 1 d . . .
C86 C 1.3085(7) 0.8058(3) 0.01878(18) 0.0389(13) Uani 1 1 d . . .
H86 H 1.2316 0.8421 0.0082 0.047 Uiso 1 1 calc R . .
C87 C 1.3946(9) 0.7782(4) -0.0123(2) 0.062(2) Uani 1 1 d . . .
H87 H 1.375 0.795 -0.0431 0.074 Uiso 1 1 calc R . .
C88 C 1.5069(8) 0.7273(5) 0.0006(3) 0.073(3) Uani 1 1 d . . .
H88 H 1.5663 0.708 -0.021 0.087 Uiso 1 1 calc R . .
C89 C 1.5339(6) 0.7037(4) 0.0455(3) 0.067(2) Uani 1 1 d . . .
H89 H 1.6137 0.6687 0.055 0.08 Uiso 1 1 calc R . .
C90 C 1.4432(5) 0.7314(3) 0.0775(2) 0.0381(13) Uani 1 1 d . . .
H90 H 1.462 0.7138 0.1084 0.046 Uiso 1 1 calc R . .
C91 C 1.0541(6) 0.8332(3) 0.0828(2) 0.0513(17) Uani 1 1 d D . .
C92 C 0.9831(9) 0.7779(6) 0.0740(3) 0.103(3) Uani 1 1 d DU . .
H92 H 1.0221 0.7274 0.0856 0.123 Uiso 1 1 calc R . .
C93 C 0.8578(9) 0.7868(6) 0.0495(3) 0.104(3) Uani 1 1 d DU . .
H93 H 0.8176 0.7445 0.0452 0.125 Uiso 1 1 calc R . .
C94 C 0.7979(9) 0.8589(6) 0.0326(3) 0.095(2) Uani 1 1 d DU . .
H94 H 0.7146 0.8693 0.016 0.114 Uiso 1 1 calc R . .
C95 C 0.8614(7) 0.9105(5) 0.0407(2) 0.0644(17) Uani 1 1 d DU . .
H95 H 0.8192 0.9606 0.0308 0.077 Uiso 1 1 calc R . .
C96 C 0.9864(6) 0.9002(4) 0.06254(17) 0.0462(14) Uani 1 1 d DU . .
H96 H 1.0291 0.9448 0.0634 0.055 Uiso 1 1 calc R . .
C97 C 0.4154(6) 0.6803(3) 0.60554(16) 0.0306(11) Uani 1 1 d . A .
C98 C 0.2568(6) 0.6767(3) 0.61680(17) 0.0375(12) Uani 1 1 d . . .
H98 H 0.2105 0.6281 0.6329 0.045 Uiso 1 1 calc R . .
C99 C 0.1647(6) 0.7416(4) 0.60525(19) 0.0443(14) Uani 1 1 d . . .
H99 H 0.0578 0.7366 0.6124 0.053 Uiso 1 1 calc R . .
C100 C 0.2293(7) 0.8132(3) 0.58345(19) 0.0486(16) Uani 1 1 d . . .
H100 H 0.1673 0.8577 0.576 0.058 Uiso 1 1 calc R . .
C101 C 0.3843(7) 0.8195(3) 0.57250(18) 0.0408(13) Uani 1 1 d . . .
H101 H 0.4297 0.8686 0.5581 0.049 Uiso 1 1 calc R . .
C102 C 0.4744(6) 0.7544(3) 0.58242(16) 0.0343(12) Uani 1 1 d . . .
H102 H 0.5808 0.7602 0.5732 0.041 Uiso 1 1 calc R . .
C103 C 0.4302(6) 0.5270(3) 0.6483(2) 0.0420(13) Uani 1 1 d . A .
C104 C 0.4355(7) 0.4840(3) 0.6945(2) 0.0515(17) Uani 1 1 d . . .
H104 H 0.5038 0.499 0.7099 0.062 Uiso 1 1 calc R . .
C105 C 0.3445(11) 0.4196(4) 0.7193(3) 0.090(3) Uani 1 1 d . . .
H105 H 0.3531 0.3922 0.7507 0.108 Uiso 1 1 calc R . .
C106 C 0.2439(13) 0.3956(5) 0.6991(6) 0.129(6) Uani 1 1 d . . .
H106 H 0.1821 0.3519 0.7158 0.155 Uiso 1 1 calc R . .
C107 C 0.2357(12) 0.4364(6) 0.6544(7) 0.144(7) Uani 1 1 d . . .
H107 H 0.1653 0.4208 0.6399 0.173 Uiso 1 1 calc R . .
C108 C 0.3264(10) 0.5009(4) 0.6282(4) 0.091(3) Uani 1 1 d . . .
H108 H 0.3172 0.5269 0.5967 0.109 Uiso 1 1 calc R . .
C109 C 0.6512(6) 0.6159(3) 0.65123(17) 0.0324(11) Uani 1 1 d . A .
C110 C 0.7607(7) 0.5604(3) 0.6660(3) 0.0625(18) Uani 1 1 d U . .
H110 H 0.7639 0.5163 0.6575 0.075 Uiso 1 1 calc R . .
C111 C 0.8664(8) 0.5665(4) 0.6927(3) 0.075(2) Uani 1 1 d U . .
H111 H 0.9396 0.5273 0.7016 0.09 Uiso 1 1 calc R . .
C112 C 0.8651(8) 0.6283(4) 0.7060(3) 0.0670(19) Uani 1 1 d U . .
H112 H 0.9364 0.6324 0.7243 0.08 Uiso 1 1 calc R . .
C113 C 0.7596(7) 0.6845(4) 0.6925(2) 0.0493(14) Uani 1 1 d U . .
H113 H 0.7573 0.7281 0.7015 0.059 Uiso 1 1 calc R . .
C114 C 0.6555(6) 0.6782(3) 0.66573(17) 0.0376(12) Uani 1 1 d U . .
H114 H 0.5837 0.7182 0.6568 0.045 Uiso 1 1 calc R . .
C115 C 0.6405(17) 0.6011(5) 0.5709(7) 0.038(4) Uani 0.687(12) 1 d PD A 1
C116 C 0.5701(11) 0.6074(6) 0.5331(3) 0.051(3) Uani 0.687(12) 1 d PD A 1
H116 H 0.4653 0.6195 0.5348 0.061 Uiso 0.687(12) 1 calc PR A 1
C117 C 0.6446(16) 0.5970(6) 0.4927(5) 0.062(4) Uani 0.687(12) 1 d PD A 1
H117 H 0.5914 0.602 0.468 0.074 Uiso 0.687(12) 1 calc PR A 1
C118 C 0.789(2) 0.5804(6) 0.4900(5) 0.059(5) Uani 0.687(12) 1 d PD A 1
H118 H 0.8412 0.573 0.463 0.071 Uiso 0.687(12) 1 calc PR A 1
C119 C 0.8672(11) 0.5733(5) 0.5256(4) 0.061(3) Uani 0.687(12) 1 d PD A 1
H119 H 0.9721 0.5613 0.5229 0.073 Uiso 0.687(12) 1 calc PR A 1
C120 C 0.7934(10) 0.5834(5) 0.5653(3) 0.044(2) Uani 0.687(12) 1 d PDU A 1
H120 H 0.8492 0.578 0.5895 0.053 Uiso 0.687(12) 1 calc PR A 1
C215 C 0.599(3) 0.5932(12) 0.5722(13) 0.021(6) Uani 0.313(12) 1 d PDU A 2
C216 C 0.534(2) 0.5559(11) 0.5465(6) 0.038(5) Uani 0.313(12) 1 d PD A 2
H216 H 0.4391 0.5311 0.5594 0.046 Uiso 0.313(12) 1 calc PR A 2
C217 C 0.603(3) 0.5543(13) 0.5044(7) 0.047(6) Uani 0.313(12) 1 d PD A 2
H217 H 0.5555 0.529 0.4887 0.057 Uiso 0.313(12) 1 calc PR A 2
C218 C 0.740(4) 0.5897(15) 0.4850(18) 0.10(3) Uani 0.313(12) 1 d PD A 2
H218 H 0.7878 0.5886 0.4559 0.125 Uiso 0.313(12) 1 calc PR A 2
C219 C 0.811(2) 0.6274(12) 0.5077(7) 0.054(5) Uani 0.313(12) 1 d PDU A 2
H219 H 0.9058 0.652 0.4946 0.065 Uiso 0.313(12) 1 calc PR A 2
C220 C 0.737(2) 0.6273(12) 0.5499(7) 0.052(6) Uani 0.313(12) 1 d PD A 2
H220 H 0.7851 0.6531 0.565 0.062 Uiso 0.313(12) 1 calc PR A 2
N1 N 0.2429(4) 0.4057(2) 0.14829(13) 0.0239(8) Uani 1 1 d . . .
N2 N 0.0575(4) 0.48276(19) 0.09250(12) 0.0174(7) Uani 1 1 d . . .
N3 N -0.1386(4) 0.3822(2) 0.09799(12) 0.0188(7) Uani 1 1 d . . .
N4 N -0.0787(4) 0.3717(2) 0.18742(12) 0.0204(8) Uani 1 1 d . . .
N5 N 0.3786(4) 0.9112(2) 0.30169(12) 0.0214(8) Uani 1 1 d . . .
N6 N 0.6240(4) 0.8643(2) 0.26319(13) 0.0232(8) Uani 1 1 d . . .
N7 N 0.7922(4) 0.8152(2) 0.32738(14) 0.0277(9) Uani 1 1 d . . .
N8 N 0.4773(4) 0.7643(2) 0.36055(13) 0.0221(8) Uani 1 1 d . . .
P1 P 0.05130(13) 0.24026(6) 0.16674(4) 0.0196(2) Uani 1 1 d . . .
P2 P 0.52946(13) 0.88020(6) 0.39811(4) 0.0223(3) Uani 1 1 d . . .
Cl1 Cl 0.22817(12) 0.36274(6) 0.06232(4) 0.0225(2) Uani 1 1 d . . .
Cl2 Cl 0.70963(12) 0.99081(6) 0.29090(4) 0.0256(2) Uani 1 1 d . . .
Ru1 Ru 0.05741(4) 0.369174(18) 0.128410(11) 0.01653(10) Uani 1 1 d . . .
Ru2 Ru 0.58101(4) 0.869489(19) 0.326890(12) 0.01921(11) Uani 1 1 d . . .
B1 B 1.2203(6) 0.8191(3) 0.10062(18) 0.0262(11) Uani 1 1 d . . .
B2 B 0.5305(7) 0.6055(3) 0.6192(2) 0.0329(13) Uani 1 1 d . . .
C121 C 0.7278(12) 0.6540(6) 0.1478(4) 0.105(3) Uani 1 1 d . . .

loop_
_atom_site_aniso_label
_atom_site_aniso_U_11
_atom_site_aniso_U_22
_atom_site_aniso_U_33
_atom_site_aniso_U_23
_atom_site_aniso_U_13
_atom_site_aniso_U_12
N9 0.171(10) 0.089(7) 0.177(10) -0.051(7) -0.015(8) 0.001(7)
C122 0.43(3) 0.27(2) 0.96(6) -0.47(3) -0.59(4) 0.28(2)
C1 0.033(3) 0.027(3) 0.043(3) -0.007(2) -0.018(2) 0.003(2)
C2 0.050(4) 0.041(3) 0.080(5) -0.005(3) -0.050(3) -0.004(3)
C3 0.085(5) 0.043(4) 0.124(7) -0.003(4) -0.086(5) -0.014(4)
C4 0.062(4) 0.032(3) 0.089(5) -0.002(3) -0.051(4) -0.015(3)
C5 0.027(3) 0.023(2) 0.041(3) -0.007(2) -0.015(2) -0.001(2)
C6 0.021(2) 0.024(2) 0.030(3) -0.0110(19) -0.0068(19) -0.0023(18)
C7 0.035(3) 0.023(2) 0.034(3) -0.008(2) -0.011(2) -0.009(2)
C8 0.041(3) 0.026(2) 0.031(3) 0.002(2) -0.013(2) -0.012(2)
C9 0.032(3) 0.026(2) 0.028(3) 0.001(2) -0.015(2) -0.008(2)
C10 0.019(2) 0.023(2) 0.021(2) -0.0077(18) -0.0044(18) -0.0022(18)
C11 0.022(2) 0.024(2) 0.018(2) -0.0058(18) -0.0021(18) -0.0032(18)
C12 0.029(3) 0.029(3) 0.024(2) 0.003(2) -0.009(2) -0.006(2)
C13 0.027(3) 0.041(3) 0.037(3) -0.003(2) -0.016(2) -0.008(2)
C14 0.022(2) 0.037(3) 0.028(3) -0.007(2) -0.002(2) -0.010(2)
C15 0.024(2) 0.025(2) 0.022(2) -0.0081(18) -0.0015(19) -0.0078(19)
C16 0.030(3) 0.026(2) 0.027(3) -0.0114(19) -0.008(2) 0.007(2)
C17 0.036(3) 0.032(3) 0.029(3) -0.018(2) -0.009(2) 0.014(2)
C18 0.023(2) 0.043(3) 0.022(2) -0.018(2) -0.0069(19) 0.011(2)
C19 0.022(2) 0.035(3) 0.023(2) -0.016(2) -0.0077(19) 0.0006(19)
C20 0.029(3) 0.042(3) 0.021(2) -0.015(2) 0.003(2) -0.004(2)
C21 0.056(4) 0.032(3) 0.027(3) -0.009(2) 0.005(3) -0.012(3)
C22 0.046(3) 0.025(2) 0.028(3) -0.009(2) 0.006(2) -0.007(2)
C23 0.029(2) 0.021(2) 0.022(2) -0.0076(18) -0.0020(19) -0.0034(19)
C24 0.017(2) 0.027(2) 0.017(2) -0.0089(18) -0.0040(17) -0.0011(18)
C25 0.031(2) 0.016(2) 0.021(2) -0.0044(17) -0.0040(19) -0.0016(18)
C26 0.033(3) 0.028(2) 0.025(2) -0.010(2) -0.006(2) 0.003(2)
C27 0.034(3) 0.036(3) 0.036(3) -0.012(2) -0.006(2) 0.009(2)
C28 0.036(3) 0.035(3) 0.041(3) -0.004(2) -0.014(2) 0.009(2)
C29 0.046(3) 0.039(3) 0.031(3) -0.001(2) -0.017(3) 0.004(2)
C30 0.040(3) 0.033(3) 0.025(3) -0.008(2) -0.009(2) 0.006(2)
C31 0.023(2) 0.023(2) 0.023(2) -0.0113(18) -0.0057(19) 0.0028(18)
C32 0.063(4) 0.027(3) 0.029(3) -0.012(2) -0.006(3) -0.008(2)
C33 0.081(5) 0.036(3) 0.032(3) -0.018(2) -0.013(3) -0.002(3)
C34 0.045(3) 0.032(3) 0.057(4) -0.028(3) -0.026(3) 0.009(2)
C35 0.039(3) 0.034(3) 0.059(4) -0.020(3) -0.010(3) -0.006(2)
C36 0.031(3) 0.027(3) 0.038(3) -0.010(2) -0.003(2) -0.004(2)
C37 0.022(2) 0.026(2) 0.023(2) -0.0092(19) -0.0012(19) 0.0011(19)
C38 0.021(2) 0.033(3) 0.036(3) -0.014(2) -0.001(2) 0.004(2)
C39 0.027(3) 0.026(2) 0.040(3) -0.010(2) -0.014(2) 0.005(2)
C40 0.029(3) 0.031(3) 0.026(3) -0.009(2) -0.008(2) -0.001(2)
C41 0.023(2) 0.019(2) 0.024(2) -0.0073(18) -0.0044(19) -0.0049(18)
C42 0.021(2) 0.028(2) 0.025(2) -0.0113(19) -0.0007(19) -0.0079(19)
C43 0.031(3) 0.036(3) 0.027(3) -0.014(2) -0.001(2) -0.010(2)
C44 0.039(3) 0.050(3) 0.031(3) -0.024(2) 0.006(2) -0.015(3)
C45 0.030(3) 0.048(3) 0.046(3) -0.033(3) 0.013(2) -0.010(2)
C46 0.020(2) 0.028(2) 0.037(3) -0.013(2) -0.001(2) -0.0043(19)
C47 0.021(2) 0.031(3) 0.050(3) -0.025(2) -0.002(2) 0.000(2)
C48 0.022(3) 0.058(4) 0.064(4) -0.042(3) -0.008(3) 0.008(2)
C49 0.031(3) 0.071(4) 0.098(5) -0.061(4) -0.019(3) 0.022(3)
C50 0.034(3) 0.058(4) 0.073(4) -0.039(3) -0.031(3) 0.022(3)
C51 0.031(3) 0.035(3) 0.050(3) -0.024(2) -0.019(2) 0.011(2)
C52 0.031(3) 0.027(2) 0.037(3) -0.014(2) -0.005(2) 0.003(2)
C53 0.038(3) 0.023(2) 0.049(3) -0.016(2) -0.006(3) 0.002(2)
C54 0.040(3) 0.022(2) 0.042(3) -0.008(2) -0.007(2) -0.001(2)
C55 0.037(3) 0.022(2) 0.031(3) -0.002(2) -0.008(2) -0.002(2)
C56 0.058(4) 0.039(3) 0.033(3) -0.002(2) 0.002(3) -0.020(3)
C57 0.061(4) 0.055(4) 0.027(3) -0.011(3) 0.010(3) -0.017(3)
C58 0.051(3) 0.044(3) 0.031(3) -0.015(2) -0.002(3) -0.010(3)
C59 0.029(3) 0.027(2) 0.022(2) -0.0073(19) -0.005(2) -0.001(2)
C60 0.024(2) 0.024(2) 0.023(2) -0.0049(19) -0.0050(19) 0.0036(19)
C61 0.025(2) 0.037(3) 0.030(3) -0.018(2) -0.008(2) 0.004(2)
C62 0.034(3) 0.048(3) 0.041(3) -0.023(3) -0.008(2) -0.004(2)
C63 0.030(3) 0.088(5) 0.068(4) -0.053(4) -0.001(3) -0.008(3)
C64 0.036(3) 0.107(6) 0.042(4) -0.043(4) -0.018(3) 0.016(4)
C65 0.044(4) 0.085(5) 0.041(3) -0.023(3) -0.021(3) 0.020(3)
C66 0.038(3) 0.055(3) 0.032(3) -0.016(3) -0.011(2) 0.010(3)
C67 0.030(3) 0.026(2) 0.027(2) -0.014(2) -0.004(2) 0.003(2)
C68 0.072(4) 0.036(3) 0.027(3) -0.012(2) -0.002(3) 0.010(3)
C69 0.071(4) 0.049(4) 0.039(3) -0.026(3) 0.004(3) 0.012(3)
C70 0.051(3) 0.034(3) 0.055(4) -0.026(3) -0.001(3) 0.008(3)
C71 0.069(4) 0.028(3) 0.042(3) -0.012(2) -0.009(3) 0.013(3)
C72 0.045(3) 0.029(3) 0.029(3) -0.012(2) -0.001(2) 0.002(2)
C73 0.076(4) 0.032(3) 0.028(3) -0.015(2) 0.009(3) -0.020(3)
C74 0.226(9) 0.083(5) 0.067(5) -0.005(4) -0.035(6) -0.079(6)
C75 0.238(9) 0.084(6) 0.070(5) -0.010(5) -0.034(6) -0.053(6)
C76 0.232(12) 0.031(4) 0.029(4) -0.001(3) 0.000(5) 0.007(5)
C77 0.044(4) 0.064(4) 0.049(4) 0.005(3) -0.012(3) 0.006(3)
C78 0.037(3) 0.036(3) 0.052(4) 0.003(3) -0.015(3) -0.006(2)
C79 0.022(2) 0.023(2) 0.023(2) -0.0080(18) -0.0029(19) -0.0010(18)
C80 0.029(2) 0.024(2) 0.026(2) -0.0105(19) 0.0016(19) -0.0021(19)
C81 0.035(3) 0.023(2) 0.032(2) -0.0131(19) -0.005(2) 0.0051(19)
C82 0.041(3) 0.025(2) 0.036(3) -0.013(2) -0.005(2) -0.006(2)
C83 0.040(3) 0.033(3) 0.048(3) -0.019(2) 0.009(2) -0.016(2)
C84 0.035(3) 0.036(3) 0.044(3) -0.027(2) 0.011(2) -0.010(2)
C85 0.022(2) 0.022(2) 0.033(3) -0.015(2) 0.000(2) -0.0074(18)
C86 0.055(3) 0.026(3) 0.034(3) -0.013(2) 0.004(3) -0.007(2)
C87 0.096(6) 0.048(4) 0.040(4) -0.029(3) 0.031(4) -0.033(4)
C88 0.057(4) 0.077(5) 0.107(7) -0.079(5) 0.048(5) -0.039(4)
C89 0.019(3) 0.053(4) 0.157(8) -0.076(5) -0.002(4) -0.002(3)
C90 0.025(3) 0.029(3) 0.075(4) -0.033(3) -0.016(3) 0.000(2)
C91 0.018(3) 0.053(4) 0.103(5) -0.057(4) 0.001(3) -0.004(2)
C92 0.069(5) 0.096(5) 0.150(6) -0.040(5) -0.047(5) 0.008(4)
C93 0.086(5) 0.109(5) 0.132(5) -0.042(4) -0.056(4) 0.000(4)
C94 0.070(4) 0.106(5) 0.122(5) -0.049(4) -0.039(4) 0.021(4)
C95 0.045(3) 0.099(5) 0.077(4) -0.063(4) -0.018(3) 0.013(3)
C96 0.036(3) 0.074(4) 0.035(3) -0.027(3) -0.009(2) 0.002(3)
C97 0.041(3) 0.033(3) 0.023(2) -0.014(2) -0.010(2) 0.007(2)
C98 0.044(3) 0.046(3) 0.030(3) -0.021(2) -0.010(2) 0.008(2)
C99 0.036(3) 0.067(4) 0.040(3) -0.030(3) -0.010(3) 0.016(3)
C100 0.067(4) 0.048(4) 0.034(3) -0.018(3) -0.023(3) 0.034(3)
C101 0.062(4) 0.033(3) 0.028(3) -0.011(2) -0.013(3) 0.013(3)
C102 0.043(3) 0.037(3) 0.025(3) -0.013(2) -0.010(2) 0.009(2)
C103 0.039(3) 0.032(3) 0.059(4) -0.025(3) 0.001(3) 0.003(2)
C104 0.070(4) 0.031(3) 0.049(4) -0.022(3) 0.029(3) -0.014(3)
C105 0.118(7) 0.033(4) 0.100(6) -0.037(4) 0.070(6) -0.021(4)
C106 0.083(7) 0.045(5) 0.247(16) -0.076(8) 0.076(9) -0.029(5)
C107 0.067(6) 0.071(7) 0.34(2) -0.119(10) -0.042(10) -0.003(6)
C108 0.091(6) 0.055(5) 0.153(9) -0.049(5) -0.063(6) 0.002(4)
C109 0.034(3) 0.026(2) 0.030(3) -0.002(2) 0.000(2) -0.001(2)
C110 0.056(4) 0.031(3) 0.098(5) -0.012(3) -0.035(4) 0.010(3)
C111 0.062(4) 0.047(3) 0.107(5) -0.001(3) -0.051(4) 0.012(3)
C112 0.060(4) 0.056(4) 0.078(4) -0.002(3) -0.044(3) -0.004(3)
C113 0.053(3) 0.054(3) 0.043(3) -0.014(3) -0.022(3) -0.001(3)
C114 0.037(3) 0.045(3) 0.031(3) -0.011(2) -0.011(2) 0.002(2)
C115 0.041(9) 0.016(4) 0.044(7) -0.003(4) 0.012(8) -0.002(5)
C116 0.051(6) 0.071(8) 0.043(6) -0.035(6) -0.013(5) 0.023(5)
C117 0.078(10) 0.062(8) 0.042(7) -0.016(7) -0.013(7) 0.022(8)
C118 0.086(9) 0.042(6) 0.040(9) -0.023(5) 0.043(8) -0.017(6)
C119 0.036(5) 0.072(8) 0.074(8) -0.038(6) 0.023(5) -0.004(5)
C120 0.036(5) 0.044(5) 0.052(5) -0.019(4) 0.007(4) -0.003(4)
C215 0.018(10) 0.030(9) 0.021(9) -0.010(7) -0.013(8) 0.003(6)
C216 0.050(12) 0.037(11) 0.027(10) -0.014(8) 0.000(8) -0.001(9)
C217 0.061(16) 0.044(13) 0.036(12) -0.011(10) -0.016(11) 0.010(11)
C218 0.15(6) 0.10(4) 0.07(3) -0.03(2) -0.05(4) 0.01(3)
C219 0.047(8) 0.061(9) 0.051(9) -0.027(8) 0.018(7) -0.003(8)
C220 0.047(13) 0.057(15) 0.066(16) -0.043(13) 0.004(12) -0.009(12)
N1 0.022(2) 0.0220(19) 0.028(2) -0.0079(16) -0.0086(16) 0.0022(15)
N2 0.0146(17) 0.0198(18) 0.0185(18) -0.0077(14) -0.0029(14) 0.0002(14)
N3 0.0182(18) 0.0201(18) 0.0175(18) -0.0066(14) -0.0001(15) -0.0028(15)
N4 0.0178(18) 0.0232(19) 0.0227(19) -0.0096(15) -0.0080(15) 0.0033(15)
N5 0.0201(19) 0.0210(18) 0.0207(19) -0.0048(15) -0.0015(15) -0.0023(15)
N6 0.0198(19) 0.0237(19) 0.029(2) -0.0124(16) -0.0009(16) -0.0056(15)
N7 0.024(2) 0.026(2) 0.038(2) -0.0156(18) -0.0092(18) 0.0026(16)
N8 0.0190(19) 0.0215(19) 0.028(2) -0.0104(16) -0.0073(16) 0.0042(15)
P1 0.0235(6) 0.0174(5) 0.0182(6) -0.0072(4) -0.0021(5) 0.0006(4)
P2 0.0251(6) 0.0219(6) 0.0213(6) -0.0083(5) -0.0069(5) 0.0024(5)
Cl1 0.0204(5) 0.0264(5) 0.0203(5) -0.0085(4) -0.0014(4) 0.0013(4)
Cl2 0.0245(6) 0.0229(5) 0.0282(6) -0.0072(4) -0.0032(5) -0.0033(4)
Ru1 0.01617(18) 0.01657(18) 0.01801(19) -0.00719(14) -0.00344(14) 0.00023(13)
Ru2 0.01794(19) 0.01970(19) 0.0214(2) -0.00877(14) -0.00400(14) 0.00175(14)
B1 0.027(3) 0.028(3) 0.026(3) -0.016(2) 0.004(2) -0.002(2)
B2 0.041(3) 0.025(3) 0.033(3) -0.011(2) -0.008(3) 0.007(2)
C121 0.106(8) 0.090(7) 0.128(9) -0.042(7) -0.040(7) 0.003(6)

loop_
_atom_type_symbol
_atom_type_description
_atom_type_scat_dispersion_real
_atom_type_scat_dispersion_imag
_atom_type_scat_source
B B 0.0013 0.0007 'International Tables Vol C Tables 4.2.6.8 and 6.1.1.4'
H H 0 0 'International Tables Vol C Tables 4.2.6.8 and 6.1.1.4'
C C 0.0033 0.0016 'International Tables Vol C Tables 4.2.6.8 and 6.1.1.4'
N N 0.0061 0.0033 'International Tables Vol C Tables 4.2.6.8 and 6.1.1.4'
P P 0.1023 0.0942 'International Tables Vol C Tables 4.2.6.8 and 6.1.1.4'
Cl Cl 0.1484 0.1585 'International Tables Vol C Tables 4.2.6.8 and 6.1.1.4'
Ru Ru -1.2594 0.8363 'International Tables Vol C Tables 4.2.6.8 and 6.1.1.4'

loop_
_geom_angle_atom_site_label_1
_geom_angle_atom_site_label_2
_geom_angle_atom_site_label_3
_geom_angle
C121 C122 H122 109.5
C121 C122 H123 109.5
H122 C122 H123 109.5
C121 C122 H124 109.5
H122 C122 H124 109.5
H123 C122 H124 109.5
N1 C1 C2 123.7(5)
N1 C1 H1 118.2
C2 C1 H1 118.2
C3 C2 C1 119.1(5)
C3 C2 H2 120.4
C1 C2 H2 120.4
C2 C3 C4 118.5(5)
C2 C3 H3 120.8
C4 C3 H3 120.8
C5 C4 C3 120.1(5)
C5 C4 H4 120
C3 C4 H4 120
N1 C5 C4 121.5(5)
N1 C5 C6 116.0(4)
C4 C5 C6 122.4(4)
N2 C6 C7 120.6(4)
N2 C6 C5 112.6(4)
C7 C6 C5 126.8(4)
C6 C7 C8 117.8(4)
C6 C7 H7 121.1
C8 C7 H7 121.1
C9 C8 C7 121.0(4)
C9 C8 H8 119.5
C7 C8 H8 119.5
C8 C9 C10 118.8(4)
C8 C9 H9 120.6
C10 C9 H9 120.6
N2 C10 C9 119.8(4)
N2 C10 C11 113.3(4)
C9 C10 C11 126.9(4)
N3 C11 C12 122.2(4)
N3 C11 C10 115.6(4)
C12 C11 C10 122.2(4)
C13 C12 C11 119.4(4)
C13 C12 H12 120.3
C11 C12 H12 120.3
C14 C13 C12 118.6(4)
C14 C13 H13 120.7
C12 C13 H13 120.7
C13 C14 C15 119.8(4)
C13 C14 H14 120.1
C15 C14 H14 120.1
N3 C15 C14 123.1(4)
N3 C15 H15 118.5
C14 C15 H15 118.5
N4 C16 C17 123.5(4)
N4 C16 H16 118.3
C17 C16 H16 118.3
C18 C17 C16 119.8(4)
C18 C17 H17 120.1
C16 C17 H17 120.1
C17 C18 C19 118.7(4)
C17 C18 H18 120.7
C19 C18 H18 120.7
C24 C19 C20 119.3(4)
C24 C19 C18 118.9(4)
C20 C19 C18 121.7(4)
C21 C20 C19 120.3(4)
C21 C20 H20 119.8
C19 C20 H20 119.8
C20 C21 C22 120.7(5)
C20 C21 H21 119.7
C22 C21 H21 119.7
C23 C22 C21 121.1(5)
C23 C22 H22 119.4
C21 C22 H22 119.4
C22 C23 C24 118.8(4)
C22 C23 P1 126.9(4)
C24 C23 P1 114.2(3)
N4 C24 C19 120.9(4)
N4 C24 C23 119.4(4)
C19 C24 C23 119.7(4)
C30 C25 C26 117.7(4)
C30 C25 P1 124.4(4)
C26 C25 P1 117.5(3)
C27 C26 C25 121.2(5)
C27 C26 H26 119.4
C25 C26 H26 119.4
C26 C27 C28 119.9(5)
C26 C27 H27 120.1
C28 C27 H27 120.1
C29 C28 C27 120.4(5)
C29 C28 H28 119.8
C27 C28 H28 119.8
C28 C29 C30 120.5(5)
C28 C29 H29 119.8
C30 C29 H29 119.8
C29 C30 C25 120.3(5)
C29 C30 H30 119.9
C25 C30 H30 119.9
C36 C31 C32 118.6(4)
C36 C31 P1 123.0(4)
C32 C31 P1 118.4(3)
C31 C32 C33 120.5(5)
C31 C32 H32 119.7
C33 C32 H32 119.7
C34 C33 C32 120.6(5)
C34 C33 H33 119.7
C32 C33 H33 119.7
C33 C34 C35 119.3(5)
C33 C34 H34 120.3
C35 C34 H34 120.3
C34 C35 C36 120.9(5)
C34 C35 H35 119.5
C36 C35 H35 119.5
C31 C36 C35 120.0(5)
C31 C36 H36 120
C35 C36 H36 120
N5 C37 C38 123.4(4)
N5 C37 H37 118.3
C38 C37 H37 118.3
C39 C38 C37 119.2(4)
C39 C38 H38 120.4
C37 C38 H38 120.4
C38 C39 C40 118.7(4)
C38 C39 H39 120.7
C40 C39 H39 120.7
C39 C40 C41 119.7(4)
C39 C40 H40 120.2
C41 C40 H40 120.2
N5 C41 C40 122.0(4)
N5 C41 C42 115.7(4)
C40 C41 C42 122.2(4)
N6 C42 C43 120.9(4)
N6 C42 C41 112.4(4)
C43 C42 C41 126.7(4)
C44 C43 C42 118.1(5)
C44 C43 H43 120.9
C42 C43 H43 120.9
C43 C44 C45 120.9(5)
C43 C44 H44 119.6
C45 C44 H44 119.6
C46 C45 C44 118.6(5)
C46 C45 H45 120.7
C44 C45 H45 120.7
N6 C46 C45 120.3(5)
N6 C46 C47 112.3(4)
C45 C46 C47 127.3(5)
N7 C47 C48 121.1(5)
N7 C47 C46 116.2(4)
C48 C47 C46 122.6(5)
C49 C48 C47 119.6(5)
C49 C48 H48 120.2
C47 C48 H48 120.2
C48 C49 C50 119.3(5)
C48 C49 H49 120.3
C50 C49 H49 120.3
C49 C50 C51 118.8(5)
C49 C50 H50 120.6
C51 C50 H50 120.6
N7 C51 C50 122.9(5)
N7 C51 H51 118.6
C50 C51 H51 118.6
N8 C52 C53 123.3(5)
N8 C52 H52 118.3
C53 C52 H52 118.3
C54 C53 C52 119.6(5)
C54 C53 H53 120.2
C52 C53 H53 120.2
C53 C54 C55 119.8(5)
C53 C54 H54 120.1
C55 C54 H54 120.1
C56 C55 C54 123.2(5)
C56 C55 C60 118.6(5)
C54 C55 C60 118.2(5)
C57 C56 C55 121.4(5)
C57 C56 H56 119.3
C55 C56 H56 119.3
C56 C57 C58 120.2(5)
C56 C57 H57 119.9
C58 C57 H57 119.9
C59 C58 C57 121.8(5)
C59 C58 H58 119.1
C57 C58 H58 119.1
C58 C59 C60 118.0(4)
C58 C59 P2 127.4(4)
C60 C59 P2 114.6(3)
N8 C60 C55 121.0(4)
N8 C60 C59 119.1(4)
C55 C60 C59 119.8(4)
C66 C61 C62 118.5(5)
C66 C61 P2 124.7(4)
C62 C61 P2 116.5(4)
C63 C62 C61 120.3(6)
C63 C62 H62 119.8
C61 C62 H62 119.8
C62 C63 C64 119.4(6)
C62 C63 H63 120.3
C64 C63 H63 120.3
C65 C64 C63 120.5(5)
C65 C64 H64 119.8
C63 C64 H64 119.8
C64 C65 C66 120.6(6)
C64 C65 H65 119.7
C66 C65 H65 119.7
C65 C66 C61 120.7(6)
C65 C66 H66 119.6
C61 C66 H66 119.6
C72 C67 C68 118.4(4)
C72 C67 P2 119.6(4)
C68 C67 P2 122.0(4)
C69 C68 C67 120.8(5)
C69 C68 H68 119.6
C67 C68 H68 119.6
C68 C69 C70 120.1(5)
C68 C69 H69 120
C70 C69 H69 120
C71 C70 C69 119.5(5)
C71 C70 H70 120.2
C69 C70 H70 120.2
C70 C71 C72 120.7(5)
C70 C71 H71 119.6
C72 C71 H71 119.6
C67 C72 C71 120.4(5)
C67 C72 H72 119.8
C71 C72 H72 119.8
C78 C73 C74 114.5(6)
C78 C73 B1 123.3(5)
C74 C73 B1 121.9(6)
C73 C74 C75 122.9(9)
C73 C74 H74 118.5
C75 C74 H74 118.5
C74 C75 C76 120.1(9)
C74 C75 H75 119.9
C76 C75 H75 119.9
C77 C76 C75 118.1(7)
C77 C76 H76 120.9
C75 C76 H76 120.9
C76 C77 C78 119.2(7)
C76 C77 H77 120.4
C78 C77 H77 120.4
C73 C78 C77 125.0(6)
C73 C78 H78 117.5
C77 C78 H78 117.5
C80 C79 C84 115.0(4)
C80 C79 B1 121.1(4)
C84 C79 B1 123.9(4)
C79 C80 C81 123.1(4)
C79 C80 H80 118.5
C81 C80 H80 118.5
C82 C81 C80 119.9(4)
C82 C81 H81 120.1
C80 C81 H81 120.1
C83 C82 C81 118.6(4)
C83 C82 H82 120.7
C81 C82 H82 120.7
C82 C83 C84 120.7(5)
C82 C83 H83 119.7
C84 C83 H83 119.7
C83 C84 C79 122.8(5)
C83 C84 H84 118.6
C79 C84 H84 118.6
C90 C85 C86 114.5(5)
C90 C85 B1 123.7(5)
C86 C85 B1 121.8(4)
C87 C86 C85 124.0(6)
C87 C86 H86 118
C85 C86 H86 118
C88 C87 C86 120.7(7)
C88 C87 H87 119.6
C86 C87 H87 119.6
C87 C88 C89 118.8(6)
C87 C88 H88 120.6
C89 C88 H88 120.6
C88 C89 C90 120.2(6)
C88 C89 H89 119.9
C90 C89 H89 119.9
C85 C90 C89 121.9(6)
C85 C90 H90 119.1
C89 C90 H90 119.1
C96 C91 C92 106.9(6)
C96 C91 B1 128.1(5)
C92 C91 B1 122.5(6)
C91 C92 C93 128.1(9)
C91 C92 H92 115.9
C93 C92 H92 115.9
C94 C93 C92 117.5(9)
C94 C93 H93 121.3
C92 C93 H93 121.3
C95 C94 C93 115.2(9)
C95 C94 H94 122.4
C93 C94 H94 122.4
C94 C95 C96 125.4(8)
C94 C95 H95 117.3
C96 C95 H95 117.3
C91 C96 C95 126.6(6)
C91 C96 H96 116.7
C95 C96 H96 116.7
C102 C97 C98 114.9(5)
C102 C97 B2 120.2(5)
C98 C97 B2 124.8(5)
C99 C98 C97 122.7(5)
C99 C98 H98 118.7
C97 C98 H98 118.7
C100 C99 C98 119.9(5)
C100 C99 H99 120.1
C98 C99 H99 120.1
C101 C100 C99 119.4(5)
C101 C100 H100 120.3
C99 C100 H100 120.3
C100 C101 C102 120.2(5)
C100 C101 H101 119.9
C102 C101 H101 119.9
C101 C102 C97 122.8(5)
C101 C102 H102 118.6
C97 C102 H102 118.6
C104 C103 C108 114.9(6)
C104 C103 B2 123.6(5)
C108 C103 B2 121.4(6)
C103 C104 C105 122.9(7)
C103 C104 H104 118.6
C105 C104 H104 118.6
C106 C105 C104 121.2(9)
C106 C105 H105 119.4
C104 C105 H105 119.4
C107 C106 C105 117.3(9)
C107 C106 H106 121.4
C105 C106 H106 121.4
C106 C107 C108 123.3(11)
C106 C107 H107 118.4
C108 C107 H107 118.4
C103 C108 C107 120.5(10)
C103 C108 H108 119.8
C107 C108 H108 119.8
C110 C109 C114 114.0(5)
C110 C109 B2 120.6(5)
C114 C109 B2 125.4(4)
C109 C110 C111 123.0(6)
C109 C110 H110 118.5
C111 C110 H110 118.5
C112 C111 C110 120.5(6)
C112 C111 H111 119.8
C110 C111 H111 119.8
C111 C112 C113 118.9(6)
C111 C112 H112 120.5
C113 C112 H112 120.5
C112 C113 C114 120.2(6)
C112 C113 H113 119.9
C114 C113 H113 119.9
C113 C114 C109 123.3(5)
C113 C114 H114 118.3
C109 C114 H114 118.3
C120 C115 C116 113.9(14)
C120 C115 B2 127.5(14)
C116 C115 B2 118.2(11)
C115 C116 C117 124.3(12)
C115 C116 H116 117.9
C117 C116 H116 117.9
C118 C117 C116 118.3(15)
C118 C117 H117 120.9
C116 C117 H117 120.8
C117 C118 C119 121.2(13)
C117 C118 H118 119.4
C119 C118 H118 119.4
C118 C119 C120 120.3(10)
C118 C119 H119 119.8
C120 C119 H119 119.8
C119 C120 C115 122.0(13)
C119 C120 H120 119
C115 C120 H120 119
C220 C215 C216 113(3)
C220 C215 B2 117(2)
C216 C215 B2 130(2)
C217 C216 C215 123(2)
C217 C216 H216 118.4
C215 C216 H216 118.3
C218 C217 C216 120(3)
C218 C217 H217 120.2
C216 C217 H217 120.2
C217 C218 C219 121(4)
C217 C218 H218 119.6
C219 C218 H218 119.6
C220 C219 C218 117(3)
C220 C219 H219 121.3
C218 C219 H219 121.3
C219 C220 C215 126(2)
C219 C220 H220 116.9
C215 C220 H220 116.9
C1 N1 C5 117.1(4)
C1 N1 Ru1 129.2(3)
C5 N1 Ru1 113.6(3)
C10 N2 C6 121.9(4)
C10 N2 Ru1 118.2(3)
C6 N2 Ru1 118.6(3)
C15 N3 C11 116.9(4)
C15 N3 Ru1 129.2(3)
C11 N3 Ru1 113.6(3)
C16 N4 C24 118.2(4)
C16 N4 Ru1 120.7(3)
C24 N4 Ru1 121.1(3)
C37 N5 C41 116.9(4)
C37 N5 Ru2 129.0(3)
C41 N5 Ru2 113.8(3)
C42 N6 C46 121.1(4)
C42 N6 Ru2 118.6(3)
C46 N6 Ru2 118.9(3)
C51 N7 C47 118.3(4)
C51 N7 Ru2 128.1(3)
C47 N7 Ru2 113.5(3)
C52 N8 C60 117.9(4)
C52 N8 Ru2 121.3(3)
C60 N8 Ru2 120.8(3)
C25 P1 C23 105.2(2)
C25 P1 C31 101.7(2)
C23 P1 C31 108.0(2)
C25 P1 Ru1 120.47(14)
C23 P1 Ru1 101.67(14)
C31 P1 Ru1 118.64(15)
C59 P2 C61 106.8(2)
C59 P2 C67 107.2(2)
C61 P2 C67 99.8(2)
C59 P2 Ru2 100.89(15)
C61 P2 Ru2 119.60(16)
C67 P2 Ru2 121.44(16)
N2 Ru1 N4 97.44(14)
N2 Ru1 N3 78.10(13)
N4 Ru1 N3 87.89(13)
N2 Ru1 N1 78.40(14)
N4 Ru1 N1 90.50(14)
N3 Ru1 N1 156.03(14)
N2 Ru1 P1 177.51(10)
N4 Ru1 P1 83.48(10)
N3 Ru1 P1 99.64(10)
N1 Ru1 P1 103.93(10)
N2 Ru1 Cl1 84.33(10)
N4 Ru1 Cl1 176.51(10)
N3 Ru1 Cl1 95.42(10)
N1 Ru1 Cl1 86.91(11)
P1 Ru1 Cl1 94.87(4)
N6 Ru2 N8 98.11(14)
N6 Ru2 N7 78.11(15)
N8 Ru2 N7 89.77(14)
N6 Ru2 N5 78.28(14)
N8 Ru2 N5 88.12(14)
N7 Ru2 N5 155.75(15)
N6 Ru2 P2 177.81(11)
N8 Ru2 P2 83.53(11)
N7 Ru2 P2 103.39(11)
N5 Ru2 P2 100.37(10)
N6 Ru2 Cl2 84.02(10)
N8 Ru2 Cl2 176.98(10)
N7 Ru2 Cl2 88.57(11)
N5 Ru2 Cl2 94.42(10)
P2 Ru2 Cl2 94.39(4)
C73 B1 C85 109.8(4)
C73 B1 C79 110.1(4)
C85 B1 C79 110.0(4)
C73 B1 C91 113.8(4)
C85 B1 C91 104.5(4)
C79 B1 C91 108.4(4)
C215 B2 C103 103.0(10)
C215 B2 C109 117.7(9)
C103 B2 C109 109.1(4)
C215 B2 C97 106.4(8)
C103 B2 C97 109.5(4)
C109 B2 C97 110.7(4)
C215 B2 C115 13.6(11)
C103 B2 C115 113.0(5)
C109 B2 C115 104.7(7)
C97 B2 C115 109.7(6)
N9 C121 C122 149.7(18)

loop_
_geom_bond_atom_site_label_1
_geom_bond_atom_site_label_2
_geom_bond_distance
N9 C121 1.218(13)
C122 C121 1.467(18)
C122 H122 0.98
C122 H123 0.98
C122 H124 0.98
C1 N1 1.339(6)
C1 C2 1.379(7)
C1 H1 0.95
C2 C3 1.368(8)
C2 H2 0.95
C3 C4 1.389(8)
C3 H3 0.95
C4 C5 1.374(7)
C4 H4 0.95
C5 N1 1.372(6)
C5 C6 1.473(6)
C6 N2 1.356(6)
C6 C7 1.376(6)
C7 C8 1.391(7)
C7 H7 0.95
C8 C9 1.377(7)
C8 H8 0.95
C9 C10 1.391(6)
C9 H9 0.95
C10 N2 1.334(5)
C10 C11 1.469(6)
C11 N3 1.365(5)
C11 C12 1.394(6)
C12 C13 1.384(7)
C12 H12 0.95
C13 C14 1.373(7)
C13 H13 0.95
C14 C15 1.377(6)
C14 H14 0.95
C15 N3 1.354(5)
C15 H15 0.95
C16 N4 1.321(6)
C16 C17 1.403(7)
C16 H16 0.95
C17 C18 1.364(7)
C17 H17 0.95
C18 C19 1.415(6)
C18 H18 0.95
C19 C24 1.413(6)
C19 C20 1.414(7)
C20 C21 1.363(7)
C20 H20 0.95
C21 C22 1.400(7)
C21 H21 0.95
C22 C23 1.384(6)
C22 H22 0.95
C23 C24 1.423(6)
C23 P1 1.828(5)
C24 N4 1.389(5)
C25 C30 1.394(6)
C25 C26 1.407(6)
C25 P1 1.817(5)
C26 C27 1.371(7)
C26 H26 0.95
C27 C28 1.377(7)
C27 H27 0.95
C28 C29 1.365(8)
C28 H28 0.95
C29 C30 1.389(7)
C29 H29 0.95
C30 H30 0.95
C31 C36 1.384(6)
C31 C32 1.384(7)
C31 P1 1.842(4)
C32 C33 1.390(7)
C32 H32 0.95
C33 C34 1.362(8)
C33 H33 0.95
C34 C35 1.372(8)
C34 H34 0.95
C35 C36 1.391(7)
C35 H35 0.95
C36 H36 0.95
C37 N5 1.352(6)
C37 C38 1.376(6)
C37 H37 0.95
C38 C39 1.375(7)
C38 H38 0.95
C39 C40 1.381(7)
C39 H39 0.95
C40 C41 1.385(6)
C40 H40 0.95
C41 N5 1.362(6)
C41 C42 1.483(6)
C42 N6 1.346(6)
C42 C43 1.395(7)
C43 C44 1.378(7)
C43 H43 0.95
C44 C45 1.390(8)
C44 H44 0.95
C45 C46 1.388(7)
C45 H45 0.95
C46 N6 1.352(6)
C46 C47 1.461(7)
C47 N7 1.374(6)
C47 C48 1.393(7)
C48 C49 1.386(9)
C48 H48 0.95
C49 C50 1.385(9)
C49 H49 0.95
C50 C51 1.387(7)
C50 H50 0.95
C51 N7 1.347(6)
C51 H51 0.95
C52 N8 1.325(6)
C52 C53 1.411(7)
C52 H52 0.95
C53 C54 1.346(7)
C53 H53 0.95
C54 C55 1.408(7)
C54 H54 0.95
C55 C56 1.398(8)
C55 C60 1.425(6)
C56 C57 1.357(8)
C56 H56 0.95
C57 C58 1.400(8)
C57 H57 0.95
C58 C59 1.380(7)
C58 H58 0.95
C59 C60 1.433(6)
C59 P2 1.825(5)
C60 N8 1.385(6)
C61 C66 1.388(7)
C61 C62 1.401(7)
C61 P2 1.827(5)
C62 C63 1.381(8)
C62 H62 0.95
C63 C64 1.400(10)
C63 H63 0.95
C64 C65 1.350(10)
C64 H64 0.95
C65 C66 1.380(8)
C65 H65 0.95
C66 H66 0.95
C67 C72 1.381(7)
C67 C68 1.402(7)
C67 P2 1.838(5)
C68 C69 1.378(8)
C68 H68 0.95
C69 C70 1.379(8)
C69 H69 0.95
C70 C71 1.377(8)
C70 H70 0.95
C71 C72 1.384(7)
C71 H71 0.95
C72 H72 0.95
C73 C78 1.359(8)
C73 C74 1.369(9)
C73 B1 1.630(8)
C74 C75 1.373(12)
C74 H74 0.95
C75 C76 1.403(13)
C75 H75 0.95
C76 C77 1.341(10)
C76 H76 0.95
C77 C78 1.387(8)
C77 H77 0.95
C78 H78 0.95
C79 C80 1.394(6)
C79 C84 1.395(7)
C79 B1 1.646(7)
C80 C81 1.395(6)
C80 H80 0.95
C81 C82 1.381(7)
C81 H81 0.95
C82 C83 1.377(7)
C82 H82 0.95
C83 C84 1.386(7)
C83 H83 0.95
C84 H84 0.95
C85 C90 1.391(7)
C85 C86 1.394(7)
C85 B1 1.645(7)
C86 C87 1.370(8)
C86 H86 0.95
C87 C88 1.351(11)
C87 H87 0.95
C88 C89 1.378(11)
C88 H88 0.95
C89 C90 1.411(9)
C89 H89 0.95
C90 H90 0.95
C91 C96 1.344(9)
C91 C92 1.376(10)
C91 B1 1.649(8)
C92 C93 1.429(12)
C92 H92 0.95
C93 C94 1.370(12)
C93 H93 0.95
C94 C95 1.269(11)
C94 H94 0.95
C95 C96 1.376(8)
C95 H95 0.95
C96 H96 0.95
C97 C102 1.404(7)
C97 C98 1.406(7)
C97 B2 1.656(7)
C98 C99 1.396(8)
C98 H98 0.95
C99 C100 1.379(9)
C99 H99 0.95
C100 C101 1.376(9)
C100 H100 0.95
C101 C102 1.387(7)
C101 H101 0.95
C102 H102 0.95
C103 C104 1.394(9)
C103 C108 1.404(9)
C103 B2 1.652(8)
C104 C105 1.401(9)
C104 H104 0.95
C105 C106 1.361(17)
C105 H105 0.95
C106 C107 1.351(19)
C106 H106 0.95
C107 C108 1.408(15)
C107 H107 0.95
C108 H108 0.95
C109 C110 1.392(8)
C109 C114 1.397(7)
C109 B2 1.655(8)
C110 C111 1.398(10)
C110 H110 0.95
C111 C112 1.360(10)
C111 H111 0.95
C112 C113 1.368(9)
C112 H112 0.95
C113 C114 1.391(7)
C113 H113 0.95
C114 H114 0.95
C115 C120 1.387(18)
C115 C116 1.40(2)
C115 B2 1.70(2)
C116 C117 1.406(17)
C116 H116 0.95
C117 C118 1.31(3)
C117 H117 0.95
C118 C119 1.38(2)
C118 H118 0.95
C119 C120 1.384(13)
C119 H119 0.95
C120 H120 0.95
C215 C220 1.39(3)
C215 C216 1.44(3)
C215 B2 1.59(4)
C216 C217 1.38(2)
C216 H216 0.95
C217 C218 1.37(4)
C217 H217 0.95
C218 C219 1.40(4)
C218 H218 0.95
C219 C220 1.38(2)
C219 H219 0.95
C220 H220 0.95
N1 Ru1 2.097(4)
N2 Ru1 2.018(3)
N3 Ru1 2.095(4)
N4 Ru1 2.060(4)
N5 Ru2 2.093(4)
N6 Ru2 2.012(4)
N7 Ru2 2.092(4)
N8 Ru2 2.065(4)
P1 Ru1 2.2766(12)
P2 Ru2 2.2876(12)
Cl1 Ru1 2.4049(11)
Cl2 Ru2 2.4100(11)
